data_2014515
loop_
_publ_author_name
'Wang, Yue'
'Odoko, Mamiko '
'Okabe, Nobuo '

_publ_section_title
;Tetrakis(2,2'-bipyridine-\k^2^<i>N</i>,<i>N</i>')tetrakis(\m-salicylato-\k^3^<i>O</i>,<i>O</i>':<i>O</i>'')-<i>quadro</i>-tetrazinc(II)
 decahydrate
;
_journal_issue 10
_journal_name_full 'Acta Crystallographica Section C'
_journal_page_first m479
_journal_page_last m481
_journal_paper_doi 10.1107/S010827010401950X
_journal_volume 60
_journal_year 2004
_chemical_formula_iupac '[Zn4 (C7 H6 O3)4 (C10 H8 N2)4], 10H2 O'
_chemical_formula_moiety 'C68 H48 N8 O12 Zn4, 10(H2 O)'
_chemical_formula_sum 'C68 H68 N8 O22 Zn4'
_chemical_formula_weight 1610.85
_space_group_IT_number 2
_symmetry_cell_setting triclinic
_symmetry_space_group_name_Hall '-P 1'
_symmetry_space_group_name_H-M 'P -1'
_cell_angle_alpha 61.60(3)
_cell_angle_beta 66.23(4)
_cell_angle_gamma 63.22(3)
_cell_formula_units_Z 1
_cell_length_a 12.633(13)
_cell_length_b 12.735(14)
_cell_length_c 13.29(3)
_cell_measurement_reflns_used 13658
_cell_measurement_temperature 296.1
_cell_measurement_theta_max 27.5
_cell_measurement_theta_min 3.1
_cell_volume 1630(4)
_computing_cell_refinement RAPID-AUTO
_computing_data_collection 'RAPID-AUTO (Rigaku, 2003)'
_computing_data_reduction
; Crystal Structure (Rigaku/MSC, 2004) and
  CRYSTALS ( Watkin et al., 1996)
;
_computing_molecular_graphics 'ORTEP III (Farrugia, 1997)'
_computing_publication_material 'Crystal Structure'
_computing_structure_refinement 'SHELXL97 (Scheldrick, 1997)'
_computing_structure_solution
; SIR97 (Altomare et al., 1999) and
  DIRDIF99 (Beurskens et al., 1999)
;
_diffrn_detector_area_resol_mean 10.00
_diffrn_measured_fraction_theta_full 0.9788
_diffrn_measured_fraction_theta_max 0.9788
_diffrn_measurement_device_type 'Rigaku R-AXIS RAPID'
_diffrn_measurement_method \w
_diffrn_radiation_type 'Mo K\a'
_diffrn_radiation_wavelength 0.7107
_diffrn_reflns_av_R_equivalents 0.019
_diffrn_reflns_limit_h_max 16
_diffrn_reflns_limit_h_min -16
_diffrn_reflns_limit_k_max 16
_diffrn_reflns_limit_k_min -16
_diffrn_reflns_limit_l_max 17
_diffrn_reflns_limit_l_min -17
_diffrn_reflns_number 15951
_diffrn_reflns_theta_full 27.48
_diffrn_reflns_theta_max 27.48
_exptl_absorpt_coefficient_mu 1.543
_exptl_absorpt_correction_T_max 0.857
_exptl_absorpt_correction_T_min 0.718
_exptl_absorpt_correction_type multi-scan
_exptl_absorpt_process_details '(ABSCOR; Higashi, 1995)'
_exptl_crystal_colour colorless
_exptl_crystal_density_diffrn 1.641
_exptl_crystal_density_method 'not measured'
_exptl_crystal_description prism
_exptl_crystal_F_000 828.00
_exptl_crystal_size_max 0.30
_exptl_crystal_size_mid 0.20
_exptl_crystal_size_min 0.10
_refine_diff_density_max 0.42
_refine_diff_density_min -0.30
_refine_ls_extinction_method none
_refine_ls_goodness_of_fit_ref 0.995
_refine_ls_hydrogen_treatment constr
_refine_ls_number_parameters 462
_refine_ls_number_reflns 7327
_refine_ls_R_factor_gt 0.0240
_refine_ls_shift/su_max 0.0000
_refine_ls_structure_factor_coef Fsqd
_refine_ls_weighting_details 'w = 1/[\s^2^(Fo^2^)+(0.0387P)^2^] where P=(Fo^2^+2Fc^2^)/3'
_refine_ls_weighting_scheme calc
_refine_ls_wR_factor_ref 0.0660
_reflns_number_gt 5512
_reflns_number_total 7327
_reflns_threshold_expression F^2^>2\s(F^2^)
_cod_data_source_file ob1191.cif
_cod_data_source_block I
_cod_original_sg_symbol_Hall -p_1
_cod_original_sg_symbol_H-M P-1
_cod_original_formula_sum 'C68 H68 N8 O22 Zn4 '
_cod_database_code 2014515

loop_
_symmetry_equiv_pos_site_id
_symmetry_equiv_pos_as_xyz
1 +X,+Y,+Z
2 -X,-Y,-Z

loop_
_atom_site_label
_atom_site_fract_x
_atom_site_fract_y
_atom_site_fract_z
_atom_site_U_iso_or_equiv
_atom_site_adp_type
_atom_site_calc_flag
_atom_site_refinement_flags
_atom_site_occupancy
_atom_site_disorder_assembly
_atom_site_disorder_group
_atom_site_type_symbol
Zn1 0.12746(2) 0.75225(2) -0.08242(2) 0.01191(7) Uani d . 1.00 . . Zn
Zn2 0.13397(2) 0.85343(2) 0.21368(2) 0.01130(7) Uani d . 1.00 . . Zn
O1 0.27880(10) 0.77570(10) -0.20740(10) 0.0173(3) Uani d . 1.00 . . O
O2 0.15760(10) 0.82760(10) 0.00220(10) 0.0151(3) Uani d . 1.00 . . O
O3 0.25690(10) 0.88820(10) 0.05660(10) 0.0147(3) Uani d . 1.00 . . O
O4 0.19780(10) 0.84840(10) 0.32940(10) 0.0145(3) Uani d . 1.00 . . O
O5 0.02840(10) 1.03700(10) 0.18770(10) 0.0135(3) Uani d . 1.00 . . O
O6 -0.05410(10) 1.22060(10) 0.20900(10) 0.0139(3) Uani d . 1.00 . . O
O7 0.4082(2) 0.9709(2) 0.09850(10) 0.0371(4) Uani d . 1.00 . . O
O8 0.45440(10) 0.74290(10) 0.28410(10) 0.0309(4) Uani d . 1.00 . . O
O9 0.54910(10) 0.58810(10) 0.48760(10) 0.0276(4) Uani d . 1.00 . . O
O10 0.21300(10) 0.61650(10) 0.53390(10) 0.0259(4) Uani d . 1.00 . . O
O11 0.34460(10) 0.63060(10) 0.66560(10) 0.0223(3) Uani d . 1.00 . . O
N1 0.19940(10) 0.55510(10) -0.00530(10) 0.0153(3) Uani d . 1.00 . . N
N2 -0.02810(10) 0.70150(10) 0.04940(10) 0.0132(3) Uani d . 1.00 . . N
N3 0.21250(10) 0.64990(10) 0.25770(10) 0.0143(3) Uani d . 1.00 . . N
N4 -0.01970(10) 0.79620(10) 0.27620(10) 0.0116(3) Uani d . 1.00 . . N
C1 0.3425(2) 0.8742(2) -0.13410(10) 0.0114(4) Uani d . 1.00 . . C
C2 0.3504(2) 0.8331(2) -0.21980(10) 0.0113(4) Uani d . 1.00 . . C
C3 0.4421(2) 0.8554(2) -0.3266(2) 0.0138(4) Uani d . 1.00 . . C
C4 0.5215(2) 0.9135(2) -0.3468(2) 0.0150(4) Uani d . 1.00 . . C
C5 0.5155(2) 0.9518(2) -0.2616(2) 0.0168(4) Uani d . 1.00 . . C
C6 0.4266(2) 0.9316(2) -0.1573(2) 0.0146(4) Uani d . 1.00 . . C
C7 0.2467(2) 0.8617(2) -0.01960(10) 0.0116(4) Uani d . 1.00 . . C
C8 0.0811(2) 1.0622(2) 0.32990(10) 0.0114(4) Uani d . 1.00 . . C
C9 0.1681(2) 0.9414(2) 0.36610(10) 0.0117(4) Uani d . 1.00 . . C
C10 0.2267(2) 0.9166(2) 0.4497(2) 0.0141(4) Uani d . 1.00 . . C
C11 0.1993(2) 1.0031(2) 0.4977(2) 0.0153(4) Uani d . 1.00 . . C
C12 0.1115(2) 1.1205(2) 0.4643(2) 0.0157(4) Uani d . 1.00 . . C
C13 0.0537(2) 1.1478(2) 0.3821(2) 0.0141(4) Uani d . 1.00 . . C
C14 0.0156(2) 1.1070(2) 0.23840(10) 0.0115(4) Uani d . 1.00 . . C
C15 0.1165(2) 0.4943(2) 0.06820(10) 0.0135(4) Uani d . 1.00 . . C
C16 0.1510(2) 0.3634(2) 0.1140(2) 0.0164(4) Uani d . 1.00 . . C
C17 0.2731(2) 0.2937(2) 0.0866(2) 0.0210(4) Uani d . 1.00 . . C
C18 0.3585(2) 0.3558(2) 0.0142(2) 0.0243(5) Uani d . 1.00 . . C
C19 0.3174(2) 0.4860(2) -0.0310(2) 0.0211(5) Uani d . 1.00 . . C
C20 -0.0115(2) 0.5769(2) 0.09610(10) 0.0124(4) Uani d . 1.00 . . C
C21 -0.1088(2) 0.5296(2) 0.1661(2) 0.0159(4) Uani d . 1.00 . . C
C22 -0.2259(2) 0.6139(2) 0.1873(2) 0.0177(4) Uani d . 1.00 . . C
C23 -0.2419(2) 0.7407(2) 0.1394(2) 0.0186(4) Uani d . 1.00 . . C
C24 -0.1409(2) 0.7813(2) 0.0707(2) 0.0160(4) Uani d . 1.00 . . C
C25 0.1299(2) 0.5920(2) 0.29440(10) 0.0131(4) Uani d . 1.00 . . C
C26 0.1653(2) 0.4655(2) 0.3101(2) 0.0179(4) Uani d . 1.00 . . C
C27 0.2882(2) 0.3980(2) 0.2889(2) 0.0217(5) Uani d . 1.00 . . C
C28 0.3731(2) 0.4563(2) 0.2548(2) 0.0227(5) Uani d . 1.00 . . C
C29 0.3318(2) 0.5831(2) 0.2389(2) 0.0197(4) Uani d . 1.00 . . C
C30 -0.0001(2) 0.6712(2) 0.31680(10) 0.0122(4) Uani d . 1.00 . . C
C31 -0.0963(2) 0.6221(2) 0.3767(2) 0.0162(4) Uani d . 1.00 . . C
C32 -0.2146(2) 0.7029(2) 0.3938(2) 0.0181(4) Uani d . 1.00 . . C
C33 -0.2348(2) 0.8312(2) 0.3501(2) 0.0164(4) Uani d . 1.00 . . C
C34 -0.1350(2) 0.8743(2) 0.2917(2) 0.0135(4) Uani d . 1.00 . . C
H1 0.4485 0.8299 -0.3844 0.017 Uiso c R 1.00 . . H
H2 0.5799 0.9275 -0.4179 0.018 Uiso c R 1.00 . . H
H3 0.5699 0.9899 -0.2745 0.020 Uiso c R 1.00 . . H
H4 0.4222 0.9570 -0.1003 0.018 Uiso c R 1.00 . . H
H5 0.2860 0.8388 0.4730 0.017 Uiso c R 1.00 . . H
H6 0.2396 0.9830 0.5527 0.018 Uiso c R 1.00 . . H
H7 0.0921 1.1793 0.4968 0.019 Uiso c R 1.00 . . H
H8 -0.0057 1.2259 0.3603 0.017 Uiso c R 1.00 . . H
H9 0.4562 0.4115 0.2428 0.027 Uiso c R 1.00 . . H
H10 0.3138 0.3140 0.2974 0.026 Uiso c R 1.00 . . H
H11 0.0928 0.3230 0.1625 0.020 Uiso c R 1.00 . . H
H12 0.2975 0.2061 0.1164 0.025 Uiso c R 1.00 . . H
H13 0.4412 0.3110 -0.0034 0.029 Uiso c R 1.00 . . H
H14 0.3741 0.5278 -0.0816 0.025 Uiso c R 1.00 . . H
H15 0.1071 0.4273 0.3345 0.022 Uiso c R 1.00 . . H
H16 -0.0811 0.5356 0.4051 0.019 Uiso c R 1.00 . . H
H17 -0.3191 0.7987 0.1528 0.022 Uiso c R 1.00 . . H
H18 -0.1524 0.8673 0.0382 0.019 Uiso c R 1.00 . . H
H19 -0.0955 0.4432 0.1981 0.019 Uiso c R 1.00 . . H
H20 -0.1485 0.9606 0.2621 0.016 Uiso c R 1.00 . . H
H21 -0.3138 0.8874 0.3597 0.020 Uiso c R 1.00 . . H
H22 -0.2923 0.5847 0.2331 0.021 Uiso c R 1.00 . . H
H23 -0.2798 0.6714 0.4342 0.022 Uiso c R 1.00 . . H
H24 0.3888 0.6230 0.2144 0.024 Uiso c R 1.00 . . H
H25 0.4962 0.6096 0.5390 0.020 Uiso c R 1.00 . . H
H26 0.2916 0.6452 0.6351 0.020 Uiso c R 1.00 . . H
H27 0.3237 0.6749 0.6972 0.020 Uiso c R 1.00 . . H
H28 0.2096 0.6813 0.4715 0.020 Uiso c R 1.00 . . H
H29 0.2673 0.5726 0.5143 0.020 Uiso c R 1.00 . . H
H30 0.3813 0.7643 0.3093 0.020 Uiso c R 1.00 . . H
H31 0.4565 1.0097 0.0344 0.020 Uiso c R 0.50 . . H
H32 0.3598 0.9519 0.0731 0.020 Uiso c R 1.00 . . H
H33 0.4549 0.8890 0.1240 0.020 Uiso c R 0.50 . . H
H34 0.4580 0.7948 0.2223 0.020 Uiso c R 0.50 . . H
H35 0.5307 0.6534 0.4212 0.020 Uiso c R 0.50 . . H
H36 0.4988 0.6972 0.3386 0.020 Uiso c R 0.50 . . H
H37 0.5232 0.5407 0.4910 0.020 Uiso c R 0.50 . . H

loop_
_atom_site_aniso_label
_atom_site_aniso_U_11
_atom_site_aniso_U_22
_atom_site_aniso_U_33
_atom_site_aniso_U_12
_atom_site_aniso_U_13
_atom_site_aniso_U_23
Zn1 0.01410(10) 0.01320(10) 0.01070(10) -0.00781(9) -0.00370(8) -0.00215(9)
Zn2 0.01210(10) 0.01160(10) 0.01110(10) -0.00527(9) -0.00236(8) -0.00380(9)
O1 0.0200(8) 0.0234(7) 0.0154(7) -0.0144(6) 0.0013(5) -0.0098(6)
O2 0.0152(7) 0.0212(7) 0.0135(6) -0.0110(6) -0.0011(5) -0.0068(6)
O3 0.0162(7) 0.0188(7) 0.0127(6) -0.0098(6) -0.0014(5) -0.0062(6)
O4 0.0165(7) 0.0131(6) 0.0162(6) -0.0036(6) -0.0069(5) -0.0056(6)
O5 0.0174(7) 0.0121(6) 0.0132(6) -0.0056(6) -0.0054(5) -0.0040(5)
O6 0.0170(7) 0.0109(6) 0.0143(6) -0.0036(6) -0.0076(5) -0.0026(5)
O7 0.0450(10) 0.0530(10) 0.0291(9) -0.0343(9) -0.0048(8) -0.0123(8)
O8 0.0176(8) 0.0367(9) 0.0356(9) -0.0050(7) -0.0059(7) -0.0149(8)
O9 0.0200(8) 0.0342(9) 0.0260(8) -0.0088(7) -0.0008(6) -0.0128(7)
O10 0.0323(9) 0.0176(7) 0.0214(7) -0.0068(7) -0.0055(6) -0.0042(6)
O11 0.0259(9) 0.0222(7) 0.0219(7) -0.0050(7) -0.0061(6) -0.0125(6)
N1 0.0153(9) 0.0163(8) 0.0146(8) -0.0065(7) -0.0056(6) -0.0029(7)
N2 0.0173(9) 0.0132(8) 0.0115(7) -0.0071(7) -0.0047(6) -0.0029(7)
N3 0.0150(9) 0.0130(8) 0.0141(7) -0.0032(7) -0.0035(6) -0.0056(7)
N4 0.0134(8) 0.0117(7) 0.0113(7) -0.0035(7) -0.0047(6) -0.0044(6)
C1 0.0107(9) 0.0110(9) 0.0112(8) -0.0038(7) -0.0036(7) -0.0020(7)
C2 0.0099(9) 0.0086(8) 0.0129(8) -0.0014(7) -0.0044(7) -0.0022(7)
C3 0.0140(10) 0.0124(9) 0.0131(9) -0.0010(8) -0.0037(7) -0.0056(8)
C4 0.0100(10) 0.0140(9) 0.0137(9) -0.0019(8) -0.0009(7) -0.0032(8)
C5 0.0130(10) 0.0180(10) 0.0200(10) -0.0078(8) -0.0042(8) -0.0044(8)
C6 0.0150(10) 0.0157(9) 0.0141(9) -0.0054(8) -0.0048(7) -0.0049(8)
C7 0.0130(10) 0.0085(8) 0.0118(8) -0.0030(7) -0.0044(7) -0.0017(7)
C8 0.0120(10) 0.0135(9) 0.0093(8) -0.0069(8) -0.0016(7) -0.0023(7)
C9 0.0113(9) 0.0138(9) 0.0106(8) -0.0063(8) -0.0008(7) -0.0041(7)
C10 0.0130(10) 0.0149(9) 0.0125(9) -0.0057(8) -0.0041(7) -0.0013(8)
C11 0.0170(10) 0.0210(10) 0.0105(8) -0.0095(8) -0.0039(7) -0.0033(8)
C12 0.0200(10) 0.0180(10) 0.0133(9) -0.0086(8) -0.0026(7) -0.0069(8)
C13 0.0150(10) 0.0139(9) 0.0124(9) -0.0071(8) -0.0027(7) -0.0024(8)
C14 0.0115(9) 0.0130(9) 0.0095(8) -0.0077(8) -0.0011(7) -0.0012(7)
C15 0.0170(10) 0.0153(9) 0.0107(8) -0.0069(8) -0.0060(7) -0.0029(8)
C16 0.0210(10) 0.0152(9) 0.0152(9) -0.0080(8) -0.0065(8) -0.0029(8)
C17 0.0260(10) 0.0130(9) 0.0220(10) -0.0035(9) -0.0108(9) -0.0030(8)
C18 0.0170(10) 0.0210(10) 0.0260(10) -0.0010(9) -0.0076(9) -0.0050(9)
C19 0.0150(10) 0.0230(10) 0.0210(10) -0.0075(9) -0.0052(8) -0.0032(9)
C20 0.0170(10) 0.0130(9) 0.0097(8) -0.0068(8) -0.0054(7) -0.0029(7)
C21 0.0220(10) 0.0145(9) 0.0124(9) -0.0102(8) -0.0047(8) -0.0016(8)
C22 0.0180(10) 0.0220(10) 0.0147(9) -0.0114(9) -0.0007(8) -0.0059(8)
C23 0.0170(10) 0.0180(10) 0.0176(9) -0.0043(8) -0.0027(8) -0.0068(8)
C24 0.0200(10) 0.0121(9) 0.0145(9) -0.0059(8) -0.0032(8) -0.0037(8)
C25 0.0170(10) 0.0123(9) 0.0094(8) -0.0043(8) -0.0041(7) -0.0029(7)
C26 0.0220(10) 0.0140(9) 0.0184(9) -0.0061(8) -0.0070(8) -0.0041(8)
C27 0.0260(10) 0.0119(9) 0.0240(10) -0.0001(9) -0.0101(9) -0.0065(9)
C28 0.0160(10) 0.0190(10) 0.0250(10) 0.0019(9) -0.0039(8) -0.0100(9)
C29 0.0170(10) 0.0190(10) 0.0210(10) -0.0055(9) -0.0023(8) -0.0075(9)
C30 0.0170(10) 0.0112(9) 0.0103(8) -0.0051(8) -0.0045(7) -0.0034(7)
C31 0.0210(10) 0.0133(9) 0.0160(9) -0.0076(8) -0.0063(8) -0.0029(8)
C32 0.0180(10) 0.0220(10) 0.0174(9) -0.0118(9) -0.0029(8) -0.0053(8)
C33 0.0130(10) 0.0190(10) 0.0174(9) -0.0025(8) -0.0042(7) -0.0089(8)
C34 0.0160(10) 0.0119(9) 0.0143(9) -0.0034(8) -0.0054(7) -0.0051(8)

loop_
_atom_type_symbol
_atom_type_description
_atom_type_scat_dispersion_real
_atom_type_scat_dispersion_imag
_atom_type_scat_source
C C 0.003 0.002
;
International Tables for Crystallography
(1992, Vol. C, Tables 4.2.6.8 and 6.1.1.4)
;
H H 0.000 0.000
;
International Tables for Crystallography
(1992, Vol. C, Table 6.1.1.4)
;
N N 0.006 0.003
;
International Tables for Crystallography
(1992, Vol. C, Tables 4.2.6.8 and 6.1.1.4)
;
Zn Zn 0.284 1.430
;
International Tables for Crystallography
(1992, Vol. C, Tables 4.2.6.8 and 6.1.1.4)
;
O O 0.011 0.006
;
International Tables for Crystallography
(1992, Vol. C, Tables 4.2.6.8 and 6.1.1.4)
;

loop_
_geom_angle_atom_site_label_1
_geom_angle_atom_site_label_2
_geom_angle_atom_site_label_3
_geom_angle_site_symmetry_3
_geom_angle
_geom_angle_publ_flag
O1 Zn1 O2 . 89.42(7) yes
O1 Zn1 N1 . 96.08(6) yes
O1 Zn1 N2 . 171.73(7) yes
O2 Zn1 N1 . 107.28(8) yes
O2 Zn1 N2 . 97.02(7) yes
N1 Zn1 N2 . 77.10(6) yes
O1 Zn1 O6 2_575 88.49(8) yes
O2 Zn1 O6 2_575 148.42(6) yes
N1 Zn1 O6 2_575 104.30(10) yes
N2 Zn1 O6 2_575 88.75(7) yes
O3 Zn2 O4 . 107.50(7) yes
O3 Zn2 O5 . 96.02(5) yes
O3 Zn2 N3 . 92.81(5) yes
O3 Zn2 N4 . 133.48(8) yes
O4 Zn2 O5 . 91.26(7) yes
O4 Zn2 N3 . 92.82(7) yes
O4 Zn2 N4 . 118.09(6) yes
O5 Zn2 N3 . 168.69(7) yes
O5 Zn2 N4 . 91.91(6) yes
N3 Zn2 N4 . 76.86(7) yes
C2 O1 Zn1 . 128.50(10) no
C7 O2 Zn1 . 130.50(10) no
C7 O3 Zn2 . 115.20(10) no
C9 O4 Zn2 . 127.20(10) no
C14 O5 Zn2 . 128.60(10) no
H31 O7 H32 . 107.8813 no
H31 O7 H33 . 105.5714 no
H32 O7 H33 . 92.3286 no
H30 O8 H34 . 98.8129 no
H30 O8 H36 . 115.8014 no
H34 O8 H36 . 138.0266 no
H25 O9 H35 . 103.6160 no
H25 O9 H37 . 96.2263 no
H35 O9 H37 . 101.5451 no
H28 O10 H29 . 101.1932 no
H26 O11 H27 . 111.0059 no
C15 N1 Zn1 . 115.80(10) no
C15 N1 C19 . 118.6(2) no
C19 N1 Zn1 . 125.40(10) no
C20 N2 Zn1 . 114.10(10) no
C20 N2 C24 . 118.7(2) no
C24 N2 Zn1 . 125.80(10) no
C25 N3 Zn2 . 114.00(10) no
C25 N3 C29 . 119.0(2) no
C29 N3 Zn2 . 126.5(2) no
C30 N4 Zn2 . 117.00(10) no
C30 N4 C34 . 118.9(2) no
C34 N4 Zn2 . 123.6(2) no
C2 C1 C7 . 123.2(2) no
C2 C1 C6 . 118.8(2) no
C6 C1 C7 . 118.0(2) no
C3 C2 C1 . 117.6(2) no
C3 C2 O1 . 117.8(2) no
C4 C3 C2 . 121.9(2) no
C4 C3 H1 . 119.0727 no
H1 C3 C2 . 119.0767 no
C5 C4 C3 . 120.6(2) no
C5 C4 H2 . 119.6793 no
H2 C4 C3 . 119.6799 no
C6 C5 C4 . 118.4(2) no
C6 C5 H3 . 120.7821 no
H3 C5 C4 . 120.7756 no
H4 C6 C1 . 118.6919 no
H4 C6 C5 . 118.6844 no
C9 C8 C14 . 124.5(2) no
C9 C8 C13 . 118.9(2) no
C13 C8 C14 . 116.6(2) no
C10 C9 O4 . 117.4(2) no
C10 C9 C8 . 117.2(2) no
C11 C10 C9 . 122.5(2) no
C11 C10 H5 . 118.7598 no
H5 C10 C9 . 118.7674 no
C12 C11 C10 . 120.2(2) no
C12 C11 H6 . 119.8740 no
H6 C11 C10 . 119.8770 no
C13 C12 C11 . 118.6(2) no
C13 C12 H7 . 120.7043 no
H7 C12 C11 . 120.7077 no
H8 C13 C8 . 118.7185 no
H8 C13 C12 . 118.7267 no
O5 C14 C8 . 122.8(2) no
O5 C14 O6 . 119.3(2) no
O6 C14 C8 . 117.9(2) no
C16 C15 N1 . 121.2(2) no
C16 C15 C20 . 123.2(2) no
C20 C15 N1 . 115.5(2) no
C17 C16 C15 . 119.4(2) no
C17 C16 H11 . 120.3126 no
H11 C16 C15 . 120.3133 no
C18 C17 C16 . 119.4(2) no
C18 C17 H12 . 120.3040 no
H12 C17 C16 . 120.3032 no
C19 C18 C17 . 118.2(2) no
C19 C18 H13 . 120.8921 no
H13 C18 C17 . 120.8946 no
H14 C19 N1 . 118.4221 no
H14 C19 C18 . 118.4160 no
C21 C20 N2 . 121.7(2) no
C21 C20 C15 . 122.7(2) no
C22 C21 C20 . 118.9(2) no
C22 C21 H19 . 120.5374 no
H19 C21 C20 . 120.5393 no
C23 C22 C21 . 118.9(2) no
C23 C22 H22 . 120.5421 no
H22 C22 C21 . 120.5380 no
C24 C23 C22 . 119.1(2) no
C24 C23 H17 . 120.4372 no
H17 C23 C22 . 120.4430 no
H18 C24 N2 . 118.6953 no
H18 C24 C23 . 118.6999 no
C26 C25 N3 . 121.7(2) no
C26 C25 C30 . 122.6(2) no
C30 C25 N3 . 115.8(2) no
C27 C26 C25 . 118.9(2) no
C27 C26 H15 . 120.5491 no
H15 C26 C25 . 120.5493 no
C28 C27 C26 . 119.5(2) no
C28 C27 H10 . 120.2612 no
H10 C27 C26 . 120.2652 no
C29 C28 C27 . 118.7(2) no
C29 C28 H9 . 120.6316 no
H9 C28 C27 . 120.6312 no
H24 C29 N3 . 118.9215 no
H24 C29 C28 . 118.9245 no
N4 C30 C25 . 115.3(2) no
N4 C30 C31 . 121.4(2) no
C25 C30 C31 . 123.4(2) no
C30 C31 C32 . 119.4(2) no
C30 C31 H16 . 120.2860 no
C32 C31 H16 . 120.2905 no
C33 C32 C31 . 119.2(2) no
C33 C32 H23 . 120.4126 no
H23 C32 C31 . 120.4136 no
C34 C33 C32 . 118.7(2) no
C34 C33 H21 . 120.6584 no
H21 C33 C32 . 120.6489 no
H20 C34 N4 . 118.7739 no
H20 C34 C33 . 118.7802 no

loop_
_geom_bond_atom_site_label_1
_geom_bond_atom_site_label_2
_geom_bond_site_symmetry_1
_geom_bond_site_symmetry_2
_geom_bond_distance
_geom_bond_publ_flag
Zn1 O1 . . 1.996(5) yes
Zn1 O2 . . 2.008(5) yes
Zn1 N1 . . 2.105(5) yes
Zn1 N2 . . 2.154(5) yes
Zn1 O6 . 2_575 2.052(5) yes
Zn2 O3 . . 2.023(5) yes
Zn2 O4 . . 1.969(5) yes
Zn2 O5 . . 2.040(5) yes
Zn2 N3 . . 2.181(5) yes
Zn2 N4 . . 2.095(5) yes
O1 C2 . . 1.319(3) no
O2 C7 . . 1.263(3) no
O3 C7 . . 1.275(3) no
O4 C9 . . 1.335(3) no
O5 C14 . . 1.277(3) no
O6 C14 . . 1.269(2) no
O7 H31 . . 0.8914 no
O7 H32 . . 0.9612 no
O7 H33 . . 0.9063 no
O8 H30 . . 0.8061 no
O8 H34 . . 0.7709 no
O8 H36 . . 0.8997 no
O9 H25 . . 0.7961 no
O9 H35 . . 0.9033 no
O9 H37 . . 0.7828 no
O10 H28 . . 0.8466 no
O10 H29 . . 0.7065 no
O11 H26 . . 0.8250 no
O11 H27 . . 0.7526 no
N1 C15 . . 1.356(3) no
N1 C19 . . 1.344(2) no
N2 C20 . . 1.348(3) no
N2 C24 . . 1.337(2) no
N3 C25 . . 1.346(3) no
N3 C29 . . 1.342(2) no
N4 C30 . . 1.349(3) no
N4 C34 . . 1.342(2) no
C1 C2 . . 1.418(4) no
C1 C6 . . 1.407(4) no
C1 C7 . . 1.504(2) no
C2 C3 . . 1.423(2) no
C3 C4 . . 1.376(4) no
C3 H1 . . 0.9299 no
C4 C5 . . 1.395(4) no
C4 H2 . . 0.9299 no
C5 C6 . . 1.384(5) no
C5 H3 . . 0.9300 no
C6 H4 . . 0.9300 no
C8 C9 . . 1.416(5) no
C8 C13 . . 1.406(4) no
C8 C14 . . 1.487(3) no
C9 C10 . . 1.414(4) no
C10 C11 . . 1.374(4) no
C10 H5 . . 0.9300 no
C11 C12 . . 1.391(5) no
C11 H6 . . 0.9300 no
C12 C13 . . 1.378(4) no
C12 H7 . . 0.9300 no
C13 H8 . . 0.9300 no
C14 O5 . . 1.277(3) no
C14 O6 . . 1.269(2) no
C14 C8 . . 1.487(3) no
C15 C16 . . 1.390(3) no
C15 C20 . . 1.488(5) no
C16 C17 . . 1.386(3) no
C16 H11 . . 0.9300 no
C17 C18 . . 1.386(3) no
C17 H12 . . 0.9300 no
C18 C19 . . 1.381(3) no
C18 H13 . . 0.9300 no
C19 H14 . . 0.9300 no
C20 C21 . . 1.397(3) no
C21 C22 . . 1.393(5) no
C21 H19 . . 0.9300 no
C22 C23 . . 1.374(3) no
C22 H22 . . 0.9300 no
C23 C24 . . 1.390(3) no
C23 H17 . . 0.9300 no
C24 H18 . . 0.9300 no
C25 C26 . . 1.395(3) no
C25 C30 . . 1.484(5) no
C26 C27 . . 1.380(3) no
C26 H15 . . 0.9300 no
C27 C28 . . 1.383(4) no
C27 H10 . . 0.9300 no
C28 C29 . . 1.389(3) no
C28 H9 . . 0.9300 no
C29 H24 . . 0.9300 no
C30 N4 . . 1.349(3) no
C30 C25 . . 1.484(5) no
C30 C31 . . 1.391(3) no
C31 C30 . . 1.391(3) no
C31 C32 . . 1.380(3) no
C31 H16 . . 0.9300 no
C32 C33 . . 1.383(3) no
C32 H23 . . 0.9299 no
C33 C34 . . 1.386(3) no
C33 H21 . . 0.9300 no
C34 H20 . . 0.9300 no

loop_
_geom_hbond_atom_site_label_D
_geom_hbond_atom_site_label_H
_geom_hbond_atom_site_label_A
_geom_hbond_site_symmetry_A
_geom_hbond_distance_DH
_geom_hbond_distance_HA
_geom_hbond_distance_DA
_geom_hbond_angle_DHA
_geom_hbond_publ_flag
O7 H31 O7 2_675 0.90 1.90 2.755(7) 158 yes
O7 H32 O3 . 0.96 1.94 2.882(4) 168 yes
O7 H33 O8 . 0.91 2.06 2.771(7) 135 yes
O8 H30 O4 . 0.81 2.03 2.819(7) 165 yes
O8 H34 O7 . 0.77 2.04 2.771(7) 157 yes
O8 H36 O9 . 0.90 1.96 2.836(7) 163 yes
O9 H35 O8 . 0.91 2.00 2.836(7) 153 yes
O9 H37 O9 2_666 0.78 2.08 2.855(4) 176 yes
O9 H25 O11 . 0.80 1.98 2.756(6) 163 yes
O10 H28 O4 . 0.85 2.06 2.902(7) 175 yes
O10 H29 O9 2_666 0.71 2.30 2.977(7) 161 yes
O11 H26 O10 . 0.83 2.19 2.962(7) 155 yes
O11 H27 O1 1_556 0.75 1.97 2.721(3) 174 yes

loop_
_geom_torsion_atom_site_label_1
_geom_torsion_atom_site_label_2
_geom_torsion_atom_site_label_3
_geom_torsion_atom_site_label_4
_geom_torsion
_geom_torsion_publ_flag
O2 Zn1 O1 C2 -6.00(10) no
O1 Zn1 O2 C7 -5.30(10) no
O1 Zn1 N1 C15 -164.6(2) no
O4 Zn2 O3 C7 162.10(10) no
O3 Zn2 O4 C9 98.00(10) no
O3 Zn2 O5 C14 -110.10(10) no
O3 Zn2 N3 C25 -130.60(10) no
O3 Zn2 N4 C30 84.7(2) no
Zn1 O1 C2 C1 10.0(2) no
Zn1 O2 C7 O3 -168.40(10) no
Zn1 O2 C7 C1 12.3(2) no
Zn2 O3 C7 O2 6.2(2) no
Zn2 O3 C7 C1 -174.50(10) no
Zn2 O4 C9 C8 1.7(3) no
Zn2 O5 C14 O6 179.20(10) no
Zn2 O5 C14 C8 0.6(3) no
Zn1 N1 C15 C16 172.6(2) no
Zn1 N1 C19 C18 -174.0(2) no
Zn1 N2 C20 C15 12.0(3) no
Zn1 N2 C24 C23 166.5(2) no
Zn2 N3 C25 C26 170.7(2) no
Zn2 N3 C29 C28 -170.8(2) no
Zn2 N4 C30 C25 -9.3(3) no
Zn2 N4 C34 C33 -169.6(2) no
C6 C1 C2 O1 178.50(10) no
C2 C1 C6 C5 1.3(2) no
C2 C1 C7 O2 -8.7(2) no
C2 C1 C7 O3 172.00(10) no
O1 C2 C3 C4 -179.4(2) no
C2 C3 C4 C5 0.7(2) no
C3 C4 C5 C6 -1.0(2) no
C4 C5 C6 C1 0.0(2) no
C13 C8 C9 O4 175.9(2) no
C9 C8 C13 C12 2.4(3) no
C9 C8 C14 O5 3.3(3) no
C9 C8 C14 O6 -175.4(2) no
O4 C9 C10 C11 -177.0(2) no
C9 C10 C11 C12 -0.3(3) no
C10 C11 C12 C13 -0.4(3) no
C11 C12 C13 C8 -0.7(3) no
N1 C15 C16 C17 1.8(4) no
N1 C15 C20 N2 -3.0(3) no
C15 C16 C17 C18 0.1(4) no
C16 C17 C18 C19 -2.0(4) no
C17 C18 C19 N1 2.1(5) no
N2 C20 C21 C22 0.4(4) no
C20 C21 C22 C23 -0.5(4) no
C21 C22 C23 C24 0.5(4) no
C22 C23 C24 N2 -0.3(4) no
N3 C25 C26 C27 0.9(3) no
N3 C25 C30 N4 12.4(3) no
C25 C26 C27 C28 1.2(4) no
C26 C27 C28 C29 -2.3(4) no
C27 C28 C29 N3 1.4(4) no
N4 C30 C31 C32 0.8(4) no
C30 C31 C32 C33 0.5(4) no
C31 C32 C33 C34 -0.8(4) no
C32 C33 C34 N4 -0.1(3) no
